data_1531224
loop_
_publ_author_name
'Courjault, S.'
'Doumerc, J.P.'
'Hagenmuller, P.'
'Grenier, J.C.'
'Dordor, P.'
'Pouchard, M.'

_publ_section_title
;
 Preparation and characterization of a new Tl-1222 layered cobaltite
;
_journal_name_full 'Zeitschrift fuer Anorganische und Allgemeine Chemie'
_journal_page_first 2057
_journal_page_last 2062
_journal_volume 628
_journal_year 2002
_chemical_formula_sum 'Co2 La O8.6 Sr3 Tl0.9'
_chemical_name_systematic 'Tl0.9 Sr3 La Co2 O8.6'
_space_group_IT_number 139
_symmetry_space_group_name_Hall '-I 4 2'
_symmetry_space_group_name_H-M 'I 4/m m m'
_cell_angle_alpha 90
_cell_angle_beta 90
_cell_angle_gamma 90
_cell_formula_units_Z 2
_cell_length_a 3.7878
_cell_length_b 3.7878
_cell_length_c 30.3004
_cell_volume 434.733
_citation_journal_id_ASTM ZAACAB
_cod_data_source_file Courjault_ZAACAB_2002_1013.cif
_cod_data_source_block Co2La1O8.6Sr3Tl0.9
_cod_original_cell_volume 434.7328
_cod_original_formula_sum 'Co2 La1 O8.6 Sr3 Tl0.9'
_cod_database_code 1531224

loop_
_symmetry_equiv_pos_as_xyz
x,y,z
-y,x,z
-x,-y,z
y,-x,z
x,-y,-z
y,x,-z
-x,y,-z
-y,-x,-z
-x,-y,-z
y,-x,-z
x,y,-z
-y,x,-z
-x,y,z
-y,-x,z
x,-y,z
y,x,z
x+1/2,y+1/2,z+1/2
-y+1/2,x+1/2,z+1/2
-x+1/2,-y+1/2,z+1/2
y+1/2,-x+1/2,z+1/2
x+1/2,-y+1/2,-z+1/2
y+1/2,x+1/2,-z+1/2
-x+1/2,y+1/2,-z+1/2
-y+1/2,-x+1/2,-z+1/2
-x+1/2,-y+1/2,-z+1/2
y+1/2,-x+1/2,-z+1/2
x+1/2,y+1/2,-z+1/2
-y+1/2,x+1/2,-z+1/2
-x+1/2,y+1/2,z+1/2
-y+1/2,-x+1/2,z+1/2
x+1/2,-y+1/2,z+1/2
y+1/2,x+1/2,z+1/2

loop_
_atom_site_label
_atom_site_type_symbol
_atom_site_fract_x
_atom_site_fract_y
_atom_site_fract_z
_atom_site_occupancy
_atom_site_U_iso_or_equiv
La1 La+3 0.5 0.5 0.0845 0.21 0.0
Tl1 Tl+3 0 0 0 0.9 0.0
La2 La+3 0.5 0.5 0.2045 0.28 0.0
Sr2 Sr+2 0.5 0.5 0.2045 0.72 0.0
Co1 Co+2 0 0 0.1477 1 0.0
O2 O-2 0 0 0.0763 0.9 0.0
O3 O-2 0.5 0 0.142 1 0.0
O1 O-2 0.5 0.5 0 0.8 0.0
O4 O-2 0 0 0.2135 1 0.0
Sr1 Sr+2 0.5 0.5 0.0845 0.79 0.0
